data_2242521
loop_
_publ_author_name
'Moussa Slimane, Nabila'
'Bouhidel, Zakaria'
'Cherouana, Aouatef'

_publ_section_title
;
 A new crystal form and antimicrobial activity of
 (<i>E</i>)-1-[3-(2-hydroxybenzylideneamino)phenyl]ethanone
;
_journal_coeditor_code XU5925
_journal_issue 7
_journal_name_full 'Acta Crystallographica Section E'
_journal_page_first 884
_journal_page_last 888
_journal_paper_doi 10.1107/S205698901800806X
_journal_volume 74
_journal_year 2018
_chemical_formula_iupac 'C15 H13 N O2'
_chemical_formula_moiety 'C15 H13 N O2'
_chemical_formula_sum 'C15 H13 N O2'
_chemical_formula_weight 239.26
_chemical_name_systematic
;
(<i>E</i>)-1-[3-(2-Hydroxybenzylideneamino)phenyl]ethanone
;
_space_group_IT_number 19
_symmetry_cell_setting orthorhombic
_symmetry_space_group_name_Hall 'P 2ac 2ab'
_symmetry_space_group_name_H-M 'P 21 21 21'
_cell_angle_alpha 90
_cell_angle_beta 90
_cell_angle_gamma 90
_cell_formula_units_Z 4
_cell_length_a 4.8637(3)
_cell_length_b 14.6601(10)
_cell_length_c 16.6512(9)
_cell_measurement_reflns_used 10738
_cell_measurement_temperature 100(2)
_cell_measurement_theta_max 77.020
_cell_measurement_theta_min 4.018
_cell_volume 1187.27(13)
_computing_cell_refinement
;
CrysAlisPro (Rigaku OD, 2015)
;
_computing_data_collection
;
CrysAlisPro (Rigaku OD, 2015)
;
_computing_data_reduction
;
CrysAlisPro (Rigaku OD, 2015)
;
_computing_molecular_graphics
;
<i>OLEX2</i> (Dolomanov <i>et al.</i>,  2009)
;
_computing_publication_material
;
<i>OLEX2</i> (Dolomanov <i>et al.</i>,  2009)
;
_computing_structure_refinement
;
SHELXL (Sheldrick, 2015)
;
_computing_structure_solution
;
SIR2004 (Burla <i>et al.</i>,  2005)
;
_diffrn_ambient_temperature 100.15
_diffrn_measured_fraction_theta_full 1.000
_diffrn_measured_fraction_theta_max 0.986
_diffrn_measurement_device 'Oxford Diffraction Xcalibur Sapphire2 CCD'
_diffrn_measurement_method '\f and \w'
_diffrn_radiation_monochromator graphite
_diffrn_radiation_source 'fine-focus sealed tube'
_diffrn_radiation_type CuK\a
_diffrn_radiation_wavelength 1.54184
_diffrn_reflns_av_R_equivalents 0.0581
_diffrn_reflns_limit_h_max 6
_diffrn_reflns_limit_h_min -5
_diffrn_reflns_limit_k_max 18
_diffrn_reflns_limit_k_min -18
_diffrn_reflns_limit_l_max 20
_diffrn_reflns_limit_l_min -20
_diffrn_reflns_number 10738
_diffrn_reflns_theta_full 77.020
_diffrn_reflns_theta_max 77.020
_diffrn_reflns_theta_min 4.018
_exptl_absorpt_coefficient_mu 0.720
_exptl_absorpt_correction_T_max 0.991
_exptl_absorpt_correction_T_min 0.966
_exptl_absorpt_correction_type integration
_exptl_absorpt_process_details
;
(ABSORB; DeTitta, 1985)
;
_exptl_crystal_colour yellow
_exptl_crystal_density_diffrn 1.339
_exptl_crystal_density_method 'not measured'
_exptl_crystal_description prism
_exptl_crystal_F_000 504
_exptl_crystal_size_max 0.1
_exptl_crystal_size_mid 0.1
_exptl_crystal_size_min 0.08
_refine_diff_density_max 0.332
_refine_diff_density_min -0.359
_refine_ls_abs_structure_details
;
Flack <i>x</i> determined using 838 quotients
[(<i>I</i>^+^)-(<i>I</i>^-^)]/[(<i>I</i>^+^)+(<i>I</i>^-^)]
(Parsons <i>et al.</i>,  2013)
;
_refine_ls_abs_structure_Flack 0.00(19)
_refine_ls_extinction_method none
_refine_ls_goodness_of_fit_ref 1.069
_refine_ls_hydrogen_treatment constr
_refine_ls_matrix_type full
_refine_ls_number_parameters 163
_refine_ls_number_reflns 2461
_refine_ls_number_restraints 0
_refine_ls_restrained_S_all 1.069
_refine_ls_R_factor_all 0.0539
_refine_ls_R_factor_gt 0.0460
_refine_ls_shift/su_max 0.000
_refine_ls_shift/su_mean 0.000
_refine_ls_structure_factor_coef Fsqd
_refine_ls_weighting_details 'w=1/[\s^2^(Fo^2^)+(0.0633P)^2^+0.6475P] where P=(Fo^2^+2Fc^2^)/3'
_refine_ls_weighting_scheme calc
_refine_ls_wR_factor_gt 0.1148
_refine_ls_wR_factor_ref 0.1309
_reflns_number_gt 2222
_reflns_number_total 2461
_reflns_threshold_expression 'I > 2\s(I)'
_cod_data_source_file xu5925sup1.cif
_cod_data_source_block I
_cod_database_code 2242521

loop_
_symmetry_equiv_pos_as_xyz
'x, y, z'
'-x+1/2, -y, z+1/2'
'x+1/2, -y+1/2, -z'
'-x, y+1/2, -z+1/2'

loop_
_atom_site_aniso_label
_atom_site_aniso_U_11
_atom_site_aniso_U_22
_atom_site_aniso_U_33
_atom_site_aniso_U_12
_atom_site_aniso_U_13
_atom_site_aniso_U_23
O1 0.0218(8) 0.0262(8) 0.0173(7) -0.0043(6) 0.0034(6) -0.0041(6)
O2 0.0345(11) 0.0348(10) 0.0376(10) -0.0070(8) 0.0067(9) 0.0108(8)
N1 0.0156(9) 0.0224(9) 0.0140(8) 0.0023(7) 0.0002(7) 0.0011(7)
C1 0.0160(10) 0.0225(10) 0.0141(10) 0.0040(9) 0.0006(8) 0.0045(8)
C2 0.0193(11) 0.0239(11) 0.0173(10) 0.0052(9) 0.0013(9) 0.0024(8)
C3 0.0181(12) 0.0220(10) 0.0202(10) 0.0032(8) -0.0003(8) 0.0057(8)
C4 0.0174(11) 0.0333(12) 0.0169(10) 0.0035(10) 0.0011(9) 0.0103(9)
C5 0.0212(12) 0.0349(12) 0.0139(9) 0.0035(10) 0.0016(9) 0.0015(9)
C6 0.0182(12) 0.0337(12) 0.0155(10) -0.0008(10) -0.0008(8) 0.0002(9)
C7 0.0196(11) 0.0217(10) 0.0135(9) 0.0035(9) -0.0005(9) 0.0011(8)
C8 0.0173(11) 0.0206(10) 0.0141(10) 0.0021(8) -0.0011(8) 0.0014(8)
C9 0.0183(11) 0.0188(9) 0.0151(9) 0.0027(8) -0.0033(8) 0.0015(8)
C10 0.0201(11) 0.0239(10) 0.0147(9) 0.0016(9) 0.0001(8) -0.0002(8)
C11 0.0175(10) 0.0242(10) 0.0193(10) 0.0014(9) 0.0014(9) 0.0043(8)
C12 0.0207(12) 0.0183(10) 0.0235(11) -0.0008(8) -0.0030(9) 0.0008(8)
C13 0.0220(12) 0.0193(10) 0.0185(10) 0.0021(9) -0.0034(9) -0.0006(8)
C14 0.0210(12) 0.0200(10) 0.0320(12) 0.0013(9) 0.0027(10) 0.0066(9)
C15 0.0385(16) 0.0290(12) 0.0388(15) -0.0107(11) 0.0066(12) -0.0038(11)

loop_
_atom_site_type_symbol
_atom_site_label
_atom_site_fract_x
_atom_site_fract_y
_atom_site_fract_z
_atom_site_U_iso_or_equiv
_atom_site_thermal_displace_type
_atom_site_occupancy
O O1 -0.2016(4) 0.05562(11) 0.50631(9) 0.0218(4) Uani 1.000
O O2 0.9481(4) 0.29985(14) 0.27572(12) 0.0356(6) Uani 1.000
N N1 0.0723(4) 0.03478(13) 0.37418(10) 0.0173(5) Uani 1.000
C C1 0.2784(5) 0.06549(15) 0.32063(12) 0.0175(6) Uani 1.000
C C2 0.4217(5) 0.14349(16) 0.34432(13) 0.0202(6) Uani 1.000
C C3 0.6303(5) 0.17989(15) 0.29616(13) 0.0201(6) Uani 1.000
C C4 0.6939(5) 0.13896(17) 0.22293(13) 0.0225(6) Uani 1.000
C C5 0.5530(5) 0.06016(17) 0.19957(13) 0.0233(6) Uani 1.000
C C6 0.3462(5) 0.02425(17) 0.24763(13) 0.0225(7) Uani 1.000
C C7 -0.0656(5) -0.03891(15) 0.36008(13) 0.0183(6) Uani 1.000
C C8 -0.2785(5) -0.06931(15) 0.41500(13) 0.0173(6) Uani 1.000
C C9 -0.3394(5) -0.02099(14) 0.48639(12) 0.0174(6) Uani 1.000
C C10 -0.5447(5) -0.05303(15) 0.53750(13) 0.0196(6) Uani 1.000
C C11 -0.6896(5) -0.13149(15) 0.51850(13) 0.0203(6) Uani 1.000
C C12 -0.6348(5) -0.17920(15) 0.44765(14) 0.0208(6) Uani 1.000
C C13 -0.4307(5) -0.14870(15) 0.39705(13) 0.0199(6) Uani 1.000
C C14 0.7915(5) 0.26259(16) 0.32198(15) 0.0243(7) Uani 1.000
C C15 0.7613(6) 0.29571(19) 0.40716(18) 0.0354(8) Uani 1.000
H H1 -0.08597 0.06773 0.47038 0.0326 Uiso 1.000
H H2 0.37706 0.17221 0.39377 0.0242 Uiso 1.000
H H4 0.83170 0.16435 0.18922 0.0270 Uiso 1.000
H H5 0.59906 0.03096 0.15045 0.0280 Uiso 1.000
H H6 0.25006 -0.02878 0.23072 0.0270 Uiso 1.000
H H7 -0.02712 -0.07358 0.31321 0.0219 Uiso 1.000
H H10 -0.58548 -0.02092 0.58561 0.0235 Uiso 1.000
H H11 -0.82777 -0.15309 0.55406 0.0244 Uiso 1.000
H H12 -0.73747 -0.23226 0.43451 0.0250 Uiso 1.000
H H13 -0.39171 -0.18163 0.34925 0.0239 Uiso 1.000
H H15A 0.62683 0.25763 0.43540 0.0531 Uiso 1.000
H H15B 0.69811 0.35919 0.40695 0.0531 Uiso 1.000
H H15C 0.93926 0.29186 0.43454 0.0531 Uiso 1.000

loop_
_atom_type_symbol
_atom_type_description
_atom_type_scat_dispersion_real
_atom_type_scat_dispersion_imag
_atom_type_scat_source
O O 0.0492 0.0322 'International Tables Vol C Tables 4.2.6.8 and 6.1.1.4'
N N 0.0311 0.0180 'International Tables Vol C Tables 4.2.6.8 and 6.1.1.4'
H H 0.0000 0.0000 'International Tables Vol C Tables 4.2.6.8 and 6.1.1.4'
C C 0.0181 0.0091 'International Tables Vol C Tables 4.2.6.8 and 6.1.1.4'

loop_
_geom_angle_atom_site_label_1
_geom_angle_atom_site_label_2
_geom_angle_atom_site_label_3
_geom_angle
_geom_angle_publ_flag
C9 O1 H1 109.00 no
C1 N1 C7 121.25(18) yes
N1 C1 C2 115.86(19) yes
N1 C1 C6 125.3(2) yes
C2 C1 C6 118.9(2) no
C1 C2 C3 120.8(2) no
C2 C3 C4 119.9(2) no
C2 C3 C14 121.4(2) no
C4 C3 C14 118.7(2) no
C3 C4 C5 119.4(2) no
C4 C5 C6 120.5(2) no
C1 C6 C5 120.5(2) no
N1 C7 C8 120.8(2) yes
C7 C8 C13 119.6(2) no
C9 C8 C13 118.7(2) no
C7 C8 C9 121.7(2) no
O1 C9 C10 119.10(19) yes
C8 C9 C10 119.6(2) no
O1 C9 C8 121.3(2) yes
C9 C10 C11 120.3(2) no
C10 C11 C12 120.8(2) no
C11 C12 C13 119.5(2) no
C8 C13 C12 121.1(2) no
O2 C14 C15 120.9(2) yes
C3 C14 C15 118.5(2) no
O2 C14 C3 120.5(2) yes
C1 C2 H2 120.00 no
C3 C2 H2 120.00 no
C3 C4 H4 120.00 no
C5 C4 H4 120.00 no
C4 C5 H5 120.00 no
C6 C5 H5 120.00 no
C1 C6 H6 120.00 no
C5 C6 H6 120.00 no
N1 C7 H7 120.00 no
C8 C7 H7 120.00 no
C9 C10 H10 120.00 no
C11 C10 H10 120.00 no
C10 C11 H11 120.00 no
C12 C11 H11 120.00 no
C11 C12 H12 120.00 no
C13 C12 H12 120.00 no
C8 C13 H13 119.00 no
C12 C13 H13 119.00 no
C14 C15 H15A 109.00 no
C14 C15 H15B 109.00 no
C14 C15 H15C 109.00 no
H15A C15 H15B 109.00 no
H15A C15 H15C 109.00 no
H15B C15 H15C 109.00 no

loop_
_geom_bond_atom_site_label_1
_geom_bond_atom_site_label_2
_geom_bond_distance
_geom_bond_publ_flag
O1 C9 1.349(3) yes
O2 C14 1.213(3) yes
O1 H1 0.8400 no
N1 C1 1.415(3) yes
N1 C7 1.293(3) yes
C1 C6 1.397(3) no
C1 C2 1.396(3) no
C2 C3 1.399(3) no
C3 C4 1.394(3) no
C3 C14 1.507(3) no
C4 C5 1.398(3) no
C5 C6 1.389(3) no
C7 C8 1.452(3) no
C8 C13 1.411(3) no
C8 C9 1.415(3) no
C9 C10 1.394(3) no
C10 C11 1.386(3) no
C11 C12 1.397(3) no
C12 C13 1.377(3) no
C14 C15 1.506(4) no
C2 H2 0.9500 no
C4 H4 0.9500 no
C5 H5 0.9500 no
C6 H6 0.9500 no
C7 H7 0.9500 no
C10 H10 0.9500 no
C11 H11 0.9500 no
C12 H12 0.9500 no
C13 H13 0.9500 no
C15 H15A 0.9800 no
C15 H15B 0.9800 no
C15 H15C 0.9800 no

loop_
_geom_contact_atom_site_label_1
_geom_contact_atom_site_label_2
_geom_contact_distance
_geom_contact_site_symmetry_2
_geom_contact_publ_flag
O1 N1 2.590(2) . no
O2 C7 3.321(3) 4_655 no
O1 H15B 2.7200 3_456 no
O1 H5 2.7600 2_555 no
O2 H4 2.5200 . no
O2 H6 2.6900 4_655 no
O2 H7 2.4000 4_655 no
N1 O1 2.590(2) . no
N1 C3 3.292(3) 1_455 no
N1 H1 1.8400 . no
C1 C3 3.594(3) 1_455 no
C1 C4 3.448(3) 1_455 no
C1 C7 3.599(3) 1_655 no
C1 C8 3.320(3) 1_655 no
C1 C9 3.561(3) 1_655 no
C2 C9 3.572(3) 1_655 no
C2 C14 3.547(3) 1_455 no
C3 N1 3.292(3) 1_655 no
C3 C1 3.594(3) 1_655 no
C4 C1 3.448(3) 1_655 no
C5 C7 3.563(3) 1_655 no
C6 C7 3.542(3) 1_655 no
C7 C6 3.542(3) 1_455 no
C7 C5 3.563(3) 1_455 no
C7 C11 3.485(3) 1_655 no
C7 C13 3.536(3) 1_655 no
C7 C12 3.278(3) 1_655 no
C7 O2 3.321(3) 4_645 no
C7 C1 3.599(3) 1_455 no
C8 C11 3.465(3) 1_655 no
C8 C1 3.320(3) 1_455 no
C8 C12 3.563(3) 1_655 no
C9 C2 3.572(3) 1_455 no
C9 C11 3.591(3) 1_655 no
C9 C1 3.561(3) 1_455 no
C11 C8 3.465(3) 1_455 no
C11 C7 3.485(3) 1_455 no
C11 C12 3.565(3) 3_446 no
C11 C9 3.591(3) 1_455 no
C12 C11 3.565(3) 3_546 no
C12 C7 3.278(3) 1_455 no
C12 C8 3.563(3) 1_455 no
C13 C7 3.536(3) 1_455 no
C14 C2 3.547(3) 1_655 no
C1 H1 3.0600 . no
C2 H15A 2.4700 . no
C5 H11 2.9900 2_454 no
C5 H10 3.0200 2_454 no
C6 H10 2.9800 2_454 no
C6 H7 2.5600 . no
C7 H6 2.6500 . no
C7 H1 2.4100 . no
C9 H5 2.9700 2_555 no
C10 H5 2.8900 2_555 no
C11 H12 3.0700 3_546 no
C12 H11 2.8800 3_546 no
C12 H12 3.0400 3_546 no
C13 H11 3.0600 3_546 no
C15 H2 2.6100 . no
H1 N1 1.8400 . no
H1 C1 3.0600 . no
H1 C7 2.4100 . no
H2 C15 2.6100 . no
H2 H15A 1.8800 . no
H4 O2 2.5200 . no
H4 H12 2.6000 4_555 no
H5 O1 2.7600 2_554 no
H5 C9 2.9700 2_554 no
H5 C10 2.8900 2_554 no
H6 C7 2.6500 . no
H6 H7 2.0300 . no
H6 O2 2.6900 4_645 no
H7 C6 2.5600 . no
H7 H6 2.0300 . no
H7 H13 2.4500 . no
H7 O2 2.4000 4_645 no
H10 C5 3.0200 2_455 no
H10 C6 2.9800 2_455 no
H10 H15B 2.6000 3_356 no
H11 C5 2.9900 2_455 no
H11 C12 2.8800 3_446 no
H11 C13 3.0600 3_446 no
H12 C11 3.0700 3_446 no
H12 C12 3.0400 3_446 no
H12 H4 2.6000 4_545 no
H13 H7 2.4500 . no
H15A C2 2.4700 . no
H15A H2 1.8800 . no
H15A H15C 2.4600 3_456 no
H15B O1 2.7200 3_556 no
H15B H10 2.6000 3_656 no
H15C H15A 2.4600 3_556 no

loop_
_geom_hbond_atom_site_label_D
_geom_hbond_atom_site_label_H
_geom_hbond_atom_site_label_A
_geom_hbond_site_symmetry_A
_geom_hbond_distance_DH
_geom_hbond_distance_HA
_geom_hbond_distance_DA
_geom_hbond_angle_DHA
_geom_hbond_publ_flag
O1 H1 N1 . 0.84 1.84 2.590(2) 148 yes
C7 H7 O2 4_645 0.95 2.40 3.321(3) 162 yes

loop_
_geom_torsion_atom_site_label_1
_geom_torsion_atom_site_label_2
_geom_torsion_atom_site_label_3
_geom_torsion_atom_site_label_4
_geom_torsion
_geom_torsion_publ_flag
C7 N1 C1 C2 -177.1(2) no
C7 N1 C1 C6 3.0(3) no
C1 N1 C7 C8 -179.4(2) no
N1 C1 C2 C3 179.9(2) no
C6 C1 C2 C3 -0.2(3) no
N1 C1 C6 C5 -179.9(2) no
C2 C1 C6 C5 0.1(4) no
C1 C2 C3 C4 1.0(4) no
C1 C2 C3 C14 -178.4(2) no
C2 C3 C4 C5 -1.8(3) no
C14 C3 C4 C5 177.6(2) no
C2 C3 C14 O2 -171.1(2) no
C2 C3 C14 C15 11.1(3) no
C4 C3 C14 O2 9.5(4) no
C4 C3 C14 C15 -168.4(2) no
C3 C4 C5 C6 1.8(4) no
C4 C5 C6 C1 -1.0(4) no
N1 C7 C8 C9 -1.3(3) no
N1 C7 C8 C13 178.4(2) no
C7 C8 C9 O1 0.1(3) no
C7 C8 C9 C10 -179.7(2) no
C13 C8 C9 O1 -179.6(2) no
C13 C8 C9 C10 0.7(3) no
C7 C8 C13 C12 -179.7(2) no
C9 C8 C13 C12 -0.1(3) no
O1 C9 C10 C11 180.0(2) no
C8 C9 C10 C11 -0.3(3) no
C9 C10 C11 C12 -0.7(3) no
C10 C11 C12 C13 1.3(4) no
C11 C12 C13 C8 -0.9(3) no

_cod_database_fobs_code 2242521
